data_4316501
loop_
_publ_author_name
'Daniel E. Bugaris'
'Daniel M. Wells'
'Jiyong Yao'
'S. Skanthakumar'
'Richard G. Haire'
'L. Soderholm'
'James A. Ibers'

_publ_contact_author_address
;
Department of Chemistry
Northwestern University
Evanston, IL 60208-3113
;
_publ_contact_author_email ibers@chem.northwestern.edu
_publ_contact_author_fax '1 847 491 3976'
_publ_contact_author_name 'James A. Ibers'
_publ_contact_author_phone '1 847 491 5449'
_publ_section_title
;
 Dichalcogenide Bonding in Seven Alkali-Metal Actinide Chalcogenides of
 the KTh2Se6 Structure Type
;
_journal_name_full 'Inorganic Chemistry'
_journal_page_first 8381
_journal_page_last 8388
_journal_paper_doi 10.1021/ic1008895
_journal_volume 49
_journal_year 2010
_chemical_formula_moiety 'La1.36 Se12 U2.64 Cs1.76'
_chemical_formula_sum 'Cs0.88 La0.68 Se6 U1.32'
_chemical_formula_weight 999.38
_chemical_name_systematic
; 
 ? 
;
_space_group_IT_number 71
_symmetry_cell_setting orthorhombic
_symmetry_space_group_name_Hall '-I 2 2'
_symmetry_space_group_name_H-M 'I m m m'
_atom_sites_solution_primary direct
_atom_sites_solution_secondary difmap
_audit_creation_method SHELXL-97
_cell_angle_alpha 90.00
_cell_angle_beta 90.00
_cell_angle_gamma 90.00
_cell_formula_units_Z 2
_cell_length_a 4.1540(5)
_cell_length_b 5.6575(7)
_cell_length_c 23.721(3)
_cell_measurement_reflns_used 1965
_cell_measurement_temperature 100(2)
_cell_measurement_theta_max 28.11
_cell_measurement_theta_min 3.44
_cell_volume 557.47(12)
_computing_cell_refinement 'APEX2 versino 2009.5-1 (Bruker, 2009)'
_computing_data_collection 'APEX2 version 2009.5-1 (Bruker, 2009)'
_computing_data_reduction 'SAINT version 7.34a (Bruker, 2009)'
_computing_molecular_graphics 'CrystalMaker version 2.2.1 (Palmer, 2009)'
_computing_publication_material 'SHELXTL-97 (Sheldrick, 2008)'
_computing_structure_refinement 'SHELXL-97 (Sheldrick, 2008)'
_computing_structure_solution 'SHELXS-97 (Sheldrick, 2008)'
_diffrn_ambient_temperature 100(2)
_diffrn_measured_fraction_theta_full 0.997
_diffrn_measured_fraction_theta_max 0.953
_diffrn_measurement_device_type 'Bruker APEX2 CCD'
_diffrn_measurement_method \w
_diffrn_radiation_monochromator graphite
_diffrn_radiation_source 'fine-focus sealed tube'
_diffrn_radiation_type MoK\a
_diffrn_radiation_wavelength 0.71073
_diffrn_reflns_av_R_equivalents 0.0392
_diffrn_reflns_av_sigmaI/netI 0.0248
_diffrn_reflns_limit_h_max 5
_diffrn_reflns_limit_h_min -5
_diffrn_reflns_limit_k_max 7
_diffrn_reflns_limit_k_min -7
_diffrn_reflns_limit_l_max 30
_diffrn_reflns_limit_l_min -30
_diffrn_reflns_number 3176
_diffrn_reflns_theta_full 25.00
_diffrn_reflns_theta_max 28.29
_diffrn_reflns_theta_min 3.44
_exptl_absorpt_coefficient_mu 44.07
_exptl_absorpt_correction_T_max 0.2804
_exptl_absorpt_correction_T_min 0.0249
_exptl_absorpt_correction_type numerical
_exptl_absorpt_process_details
;
'face indexed; SADABS version 2008/1 (Sheldrick, 2008)'
;
_exptl_crystal_colour black
_exptl_crystal_density_diffrn 5.954
_exptl_crystal_density_method 'not measured'
_exptl_crystal_description plate
_exptl_crystal_F_000 826
_exptl_crystal_size_max 0.216
_exptl_crystal_size_mid 0.108
_exptl_crystal_size_min 0.034
_refine_diff_density_max 3.621
_refine_diff_density_min -1.935
_refine_diff_density_rms 0.553
_refine_ls_extinction_coef 0.0005(3)
_refine_ls_extinction_expression Fc^*^=kFc[1+0.001xFc^2^\l^3^/sin(2\q)]^-1/4^
_refine_ls_extinction_method SHELXL
_refine_ls_goodness_of_fit_ref 2.265
_refine_ls_matrix_type full
_refine_ls_number_parameters 25
_refine_ls_number_reflns 426
_refine_ls_number_restraints 0
_refine_ls_restrained_S_all 2.265
_refine_ls_R_factor_all 0.0453
_refine_ls_R_factor_gt 0.0423
_refine_ls_shift/su_max 0.000
_refine_ls_shift/su_mean 0.000
_refine_ls_structure_factor_coef Fsqd
_refine_ls_weighting_details
; calc 
 [1.00000+0.00000exp(0.00(sin\q/\l)^2^)]/ 
   [\s^2^(Fo^2^)+0.0000+0.0000*P+(0.0300P)^2^+0.0000sin\q/\l] 
 where P = 1.00000Fo^2^ + 0.00000Fc^2^ 
;
_refine_ls_weighting_scheme calc
_refine_ls_wR_factor_gt 0.1029
_refine_ls_wR_factor_ref 0.1034
_reflns_number_gt 392
_reflns_number_total 426
_reflns_threshold_expression >2sigma(I)
_cod_data_source_file ic1008895_si_001_6.cif
_cod_data_source_block CsLaU
_cod_original_cell_volume 557.48(12)
_cod_database_code 4316501

loop_
_symmetry_equiv_pos_as_xyz
'x, y, z'
'-x, -y, z'
'-x, y, -z'
'x, -y, -z'
'x+1/2, y+1/2, z+1/2'
'-x+1/2, -y+1/2, z+1/2'
'-x+1/2, y+1/2, -z+1/2'
'x+1/2, -y+1/2, -z+1/2'
'-x, -y, -z'
'x, y, -z'
'x, -y, z'
'-x, y, z'
'-x+1/2, -y+1/2, -z+1/2'
'x+1/2, y+1/2, -z+1/2'
'x+1/2, -y+1/2, z+1/2'
'-x+1/2, y+1/2, z+1/2'

loop_
_atom_site_label
_atom_site_type_symbol
_atom_site_fract_x
_atom_site_fract_y
_atom_site_fract_z
_atom_site_U_iso_or_equiv
_atom_site_adp_type
_atom_site_occupancy
_atom_site_symmetry_multiplicity
_atom_site_calc_flag
_atom_site_refinement_flags
_atom_site_disorder_assembly
_atom_site_disorder_group
U1 U 0.0000 0.0000 0.18840(3) 0.0186(3) Uani 0.663(16) 4 d SP . .
La1 La 0.0000 0.0000 0.18840(3) 0.0186(3) Uani 0.337(16) 4 d SP . .
Se1 Se 0.5000 0.0000 0.27422(8) 0.0178(6) Uani 1 4 d S . .
Se2 Se 0.0000 0.2860(2) 0.38567(7) 0.0317(6) Uani 1 2 d S . .
Cs1 Cs 0.5000 0.0000 0.5000 0.0560(14) Uani 0.703(9) 8 d SP . .
Cs2 Cs 0.0000 0.0000 0.0000 0.041(4) Uani 0.176(8) 8 d SP . .

loop_
_atom_site_aniso_label
_atom_site_aniso_U_11
_atom_site_aniso_U_22
_atom_site_aniso_U_33
_atom_site_aniso_U_23
_atom_site_aniso_U_13
_atom_site_aniso_U_12
U1 0.0172(5) 0.0139(5) 0.0246(5) 0.000 0.000 0.000
La1 0.0172(5) 0.0139(5) 0.0246(5) 0.000 0.000 0.000
Se1 0.0212(10) 0.0148(9) 0.0174(10) 0.000 0.000 0.000
Se2 0.0389(10) 0.0239(8) 0.0324(10) 0.0047(6) 0.000 0.000
Cs1 0.108(3) 0.0446(19) 0.0150(16) 0.000 0.000 0.000
Cs2 0.073(9) 0.041(6) 0.009(5) 0.000 0.000 0.000

loop_
_atom_type_symbol
_atom_type_description
_atom_type_scat_dispersion_real
_atom_type_scat_dispersion_imag
_atom_type_scat_source
Se Se -0.0929 2.2259 'International Tables Vol C Tables 4.2.6.8 and 6.1.1.4'
Cs Cs -0.3680 2.1192 'International Tables Vol C Tables 4.2.6.8 and 6.1.1.4'
La La -0.2871 2.4523 'International Tables Vol C Tables 4.2.6.8 and 6.1.1.4'
U U -9.6767 9.6646 'International Tables Vol C Tables 4.2.6.8 and 6.1.1.4'

loop_
_geom_angle_atom_site_label_1
_geom_angle_atom_site_label_2
_geom_angle_atom_site_label_3
_geom_angle
_geom_angle_site_symmetry_1
_geom_angle_site_symmetry_3
_geom_angle_publ_flag
Se1 U1 Se1 91.15(6) 1_455 . ?
Se1 U1 Se1 77.92(2) 1_455 13 ?
Se1 U1 Se1 77.92(2) . 13 ?
Se1 U1 Se1 77.92(2) 1_455 13_545 ?
Se1 U1 Se1 77.92(2) . 13_545 ?
Se1 U1 Se1 145.19(7) 13 13_545 ?
Se1 U1 Se2 85.12(3) 1_455 14_445 ?
Se1 U1 Se2 155.66(3) . 14_445 ?
Se1 U1 Se2 124.37(3) 13 14_445 ?
Se1 U1 Se2 77.79(4) 13_545 14_445 ?
Se1 U1 Se2 85.12(3) 1_455 13_455 ?
Se1 U1 Se2 155.66(3) . 13_455 ?
Se1 U1 Se2 77.79(4) 13 13_455 ?
Se1 U1 Se2 124.37(3) 13_545 13_455 ?
Se2 U1 Se2 47.99(5) 14_445 13_455 ?
Se1 U1 Se2 155.66(3) 1_455 13 ?
Se1 U1 Se2 85.12(3) . 13 ?
Se1 U1 Se2 77.79(4) 13 13 ?
Se1 U1 Se2 124.37(3) 13_545 13 ?
Se2 U1 Se2 107.67(6) 14_445 13 ?
Se2 U1 Se2 88.45(4) 13_455 13 ?
Se1 U1 Se2 155.66(3) 1_455 14_545 ?
Se1 U1 Se2 85.12(3) . 14_545 ?
Se1 U1 Se2 124.37(3) 13 14_545 ?
Se1 U1 Se2 77.79(4) 13_545 14_545 ?
Se2 U1 Se2 88.45(4) 14_445 14_545 ?
Se2 U1 Se2 107.67(6) 13_455 14_545 ?
Se2 U1 Se2 47.99(5) 13 14_545 ?
Se1 U1 La1 135.58(3) 1_455 1_655 ?
Se1 U1 La1 44.42(3) . 1_655 ?
Se1 U1 La1 90.0 13 1_655 ?
Se1 U1 La1 90.0 13_545 1_655 ?
Se2 U1 La1 134.22(2) 14_445 1_655 ?
Se2 U1 La1 134.22(2) 13_455 1_655 ?
Se2 U1 La1 45.78(2) 13 1_655 ?
Se2 U1 La1 45.78(2) 14_545 1_655 ?
Se1 U1 La1 44.42(3) 1_455 1_455 ?
Se1 U1 La1 135.58(3) . 1_455 ?
Se1 U1 La1 90.0 13 1_455 ?
Se1 U1 La1 90.0 13_545 1_455 ?
Se2 U1 La1 45.78(2) 14_445 1_455 ?
Se2 U1 La1 45.78(2) 13_455 1_455 ?
Se2 U1 La1 134.22(2) 13 1_455 ?
Se2 U1 La1 134.22(2) 14_545 1_455 ?
La1 U1 La1 180.0 1_655 1_455 ?
Se1 U1 Cs2 134.42(3) 1_455 . ?
Se1 U1 Cs2 134.42(3) . . ?
Se1 U1 Cs2 107.40(4) 13 . ?
Se1 U1 Cs2 107.40(4) 13_545 . ?
Se2 U1 Cs2 53.84(3) 14_445 . ?
Se2 U1 Cs2 53.84(3) 13_455 . ?
Se2 U1 Cs2 53.84(3) 13 . ?
Se2 U1 Cs2 53.84(3) 14_545 . ?
La1 U1 Cs2 90.0 1_655 . ?
La1 U1 Cs2 90.0 1_455 . ?
U1 Se1 La1 91.15(6) . 1_655 ?
U1 Se1 U1 91.15(6) . 1_655 ?
La1 Se1 U1 0.00(2) 1_655 1_655 ?
U1 Se1 La1 102.09(2) . 13 ?
La1 Se1 La1 102.09(2) 1_655 13 ?
U1 Se1 La1 102.09(2) 1_655 13 ?
U1 Se1 U1 102.09(2) . 13 ?
La1 Se1 U1 102.09(2) 1_655 13 ?
U1 Se1 U1 102.09(2) 1_655 13 ?
La1 Se1 U1 0.00(3) 13 13 ?
U1 Se1 U1 102.09(2) . 13_545 ?
La1 Se1 U1 102.09(2) 1_655 13_545 ?
U1 Se1 U1 102.09(2) 1_655 13_545 ?
La1 Se1 U1 145.19(7) 13 13_545 ?
U1 Se1 U1 145.19(7) 13 13_545 ?
U1 Se1 La1 102.09(2) . 13_545 ?
La1 Se1 La1 102.09(2) 1_655 13_545 ?
U1 Se1 La1 102.09(2) 1_655 13_545 ?
La1 Se1 La1 145.19(7) 13 13_545 ?
U1 Se1 La1 145.19(7) 13 13_545 ?
U1 Se1 La1 0.00(3) 13_545 13_545 ?
Se2 Se2 La1 66.01(3) 2_565 13_455 ?
Se2 Se2 U1 66.01(3) 2_565 13_455 ?
La1 Se2 U1 0.00(2) 13_455 13_455 ?
Se2 Se2 La1 66.01(3) 2_565 13 ?
La1 Se2 La1 88.45(4) 13_455 13 ?
U1 Se2 La1 88.45(4) 13_455 13 ?
Se2 Se2 U1 66.01(3) 2_565 13 ?
La1 Se2 U1 88.45(4) 13_455 13 ?
U1 Se2 U1 88.45(4) 13_455 13 ?
La1 Se2 U1 0.00(2) 13 13 ?
Se2 Se2 Cs2 70.48(2) 2_565 5 ?
La1 Se2 Cs2 134.86(5) 13_455 5 ?
U1 Se2 Cs2 134.86(5) 13_455 5 ?
La1 Se2 Cs2 84.60(2) 13 5 ?
U1 Se2 Cs2 84.60(2) 13 5 ?
Se2 Se2 Cs2 70.48(2) 2_565 5_455 ?
La1 Se2 Cs2 84.60(2) 13_455 5_455 ?
U1 Se2 Cs2 84.60(2) 13_455 5_455 ?
La1 Se2 Cs2 134.86(5) 13 5_455 ?
U1 Se2 Cs2 134.86(5) 13 5_455 ?
Cs2 Se2 Cs2 69.93(3) 5 5_455 ?
Se2 Se2 Cs1 115.34(2) 2_565 . ?
La1 Se2 Cs1 168.73(4) 13_455 . ?
U1 Se2 Cs1 168.73(4) 13_455 . ?
La1 Se2 Cs1 102.366(15) 13 . ?
U1 Se2 Cs1 102.366(15) 13 . ?
Cs2 Se2 Cs1 44.861(16) 5 . ?
Cs2 Se2 Cs1 85.47(3) 5_455 . ?
Se2 Se2 Cs1 115.34(2) 2_565 1_455 ?
La1 Se2 Cs1 102.366(15) 13_455 1_455 ?
U1 Se2 Cs1 102.366(15) 13_455 1_455 ?
La1 Se2 Cs1 168.73(4) 13 1_455 ?
U1 Se2 Cs1 168.73(4) 13 1_455 ?
Cs2 Se2 Cs1 85.47(3) 5 1_455 ?
Cs2 Se2 Cs1 44.861(16) 5_455 1_455 ?
Cs1 Se2 Cs1 66.67(3) . 1_455 ?
Cs2 Cs1 Cs2 180.0 5 5_545 ?
Cs2 Cs1 Se2 64.66(2) 5 10_656 ?
Cs2 Cs1 Se2 115.34(2) 5_545 10_656 ?
Cs2 Cs1 Se2 115.34(2) 5 2 ?
Cs2 Cs1 Se2 64.66(2) 5_545 2 ?
Se2 Cs1 Se2 180.0 10_656 2 ?
Cs2 Cs1 Se2 115.34(2) 5 9_656 ?
Cs2 Cs1 Se2 64.66(2) 5_545 9_656 ?
Se2 Cs1 Se2 50.68(4) 10_656 9_656 ?
Se2 Cs1 Se2 129.32(4) 2 9_656 ?
Cs2 Cs1 Se2 64.66(2) 5 10_556 ?
Cs2 Cs1 Se2 115.34(2) 5_545 10_556 ?
Se2 Cs1 Se2 66.67(3) 10_656 10_556 ?
Se2 Cs1 Se2 113.33(3) 2 10_556 ?
Se2 Cs1 Se2 88.30(4) 9_656 10_556 ?
Cs2 Cs1 Se2 115.34(2) 5 2_655 ?
Cs2 Cs1 Se2 64.66(2) 5_545 2_655 ?
Se2 Cs1 Se2 113.33(3) 10_656 2_655 ?
Se2 Cs1 Se2 66.67(3) 2 2_655 ?
Se2 Cs1 Se2 91.70(4) 9_656 2_655 ?
Se2 Cs1 Se2 180.00(3) 10_556 2_655 ?
Cs2 Cs1 Se2 64.66(2) 5 1_655 ?
Cs2 Cs1 Se2 115.34(2) 5_545 1_655 ?
Se2 Cs1 Se2 91.70(4) 10_656 1_655 ?
Se2 Cs1 Se2 88.30(4) 2 1_655 ?
Se2 Cs1 Se2 113.33(3) 9_656 1_655 ?
Se2 Cs1 Se2 129.32(4) 10_556 1_655 ?
Se2 Cs1 Se2 50.68(4) 2_655 1_655 ?
Cs2 Cs1 Se2 115.34(2) 5 9_556 ?
Cs2 Cs1 Se2 64.66(2) 5_545 9_556 ?
Se2 Cs1 Se2 88.30(4) 10_656 9_556 ?
Se2 Cs1 Se2 91.70(4) 2 9_556 ?
Se2 Cs1 Se2 66.67(3) 9_656 9_556 ?
Se2 Cs1 Se2 50.68(4) 10_556 9_556 ?
Se2 Cs1 Se2 129.32(4) 2_655 9_556 ?
Se2 Cs1 Se2 180.0 1_655 9_556 ?
Cs2 Cs1 Se2 64.66(2) 5 . ?
Cs2 Cs1 Se2 115.34(2) 5_545 . ?
Se2 Cs1 Se2 129.32(4) 10_656 . ?
Se2 Cs1 Se2 50.68(4) 2 . ?
Se2 Cs1 Se2 180.0 9_656 . ?
Se2 Cs1 Se2 91.70(4) 10_556 . ?
Se2 Cs1 Se2 88.30(4) 2_655 . ?
Se2 Cs1 Se2 66.67(3) 1_655 . ?
Se2 Cs1 Se2 113.33(3) 9_556 . ?
Cs2 Cs1 Cs1 90.0 5 1_455 ?
Cs2 Cs1 Cs1 90.0 5_545 1_455 ?
Se2 Cs1 Cs1 123.334(13) 10_656 1_455 ?
Se2 Cs1 Cs1 56.666(13) 2 1_455 ?
Se2 Cs1 Cs1 123.334(13) 9_656 1_455 ?
Se2 Cs1 Cs1 56.666(13) 10_556 1_455 ?
Se2 Cs1 Cs1 123.334(13) 2_655 1_455 ?
Se2 Cs1 Cs1 123.334(13) 1_655 1_455 ?
Se2 Cs1 Cs1 56.666(13) 9_556 1_455 ?
Se2 Cs1 Cs1 56.666(13) . 1_455 ?
Cs2 Cs1 Cs1 90.0 5 1_655 ?
Cs2 Cs1 Cs1 90.0 5_545 1_655 ?
Se2 Cs1 Cs1 56.666(13) 10_656 1_655 ?
Se2 Cs1 Cs1 123.334(13) 2 1_655 ?
Se2 Cs1 Cs1 56.666(13) 9_656 1_655 ?
Se2 Cs1 Cs1 123.334(13) 10_556 1_655 ?
Se2 Cs1 Cs1 56.666(13) 2_655 1_655 ?
Se2 Cs1 Cs1 56.666(13) 1_655 1_655 ?
Se2 Cs1 Cs1 123.334(13) 9_556 1_655 ?
Se2 Cs1 Cs1 123.334(13) . 1_655 ?
Cs1 Cs1 Cs1 180.0 1_455 1_655 ?
Cs1 Cs2 Cs1 180.0 5_454 5_444 ?
Cs1 Cs2 Se2 70.48(2) 5_454 13 ?
Cs1 Cs2 Se2 109.52(2) 5_444 13 ?
Cs1 Cs2 Se2 109.52(2) 5_454 5_444 ?
Cs1 Cs2 Se2 70.48(2) 5_444 5_444 ?
Se2 Cs2 Se2 180.00(3) 13 5_444 ?
Cs1 Cs2 Se2 109.52(2) 5_454 14_545 ?
Cs1 Cs2 Se2 70.48(2) 5_444 14_545 ?
Se2 Cs2 Se2 39.04(4) 13 14_545 ?
Se2 Cs2 Se2 140.96(4) 5_444 14_545 ?
Cs1 Cs2 Se2 70.48(2) 5_454 6_454 ?
Cs1 Cs2 Se2 109.52(2) 5_444 6_454 ?
Se2 Cs2 Se2 140.96(4) 13 6_454 ?
Se2 Cs2 Se2 39.04(4) 5_444 6_454 ?
Se2 Cs2 Se2 180.00(3) 14_545 6_454 ?
Cs1 Cs2 Se2 109.52(2) 5_454 5_544 ?
Cs1 Cs2 Se2 70.48(2) 5_444 5_544 ?
Se2 Cs2 Se2 110.07(3) 13 5_544 ?
Se2 Cs2 Se2 69.93(3) 5_444 5_544 ?
Se2 Cs2 Se2 96.88(4) 14_545 5_544 ?
Se2 Cs2 Se2 83.12(4) 6_454 5_544 ?
Cs1 Cs2 Se2 70.48(2) 5_454 13_455 ?
Cs1 Cs2 Se2 109.52(2) 5_444 13_455 ?
Se2 Cs2 Se2 69.93(3) 13 13_455 ?
Se2 Cs2 Se2 110.07(3) 5_444 13_455 ?
Se2 Cs2 Se2 83.12(4) 14_545 13_455 ?
Se2 Cs2 Se2 96.88(4) 6_454 13_455 ?
Se2 Cs2 Se2 180.00(5) 5_544 13_455 ?
Cs1 Cs2 Se2 109.52(2) 5_454 14_445 ?
Cs1 Cs2 Se2 70.48(2) 5_444 14_445 ?
Se2 Cs2 Se2 83.12(4) 13 14_445 ?
Se2 Cs2 Se2 96.88(4) 5_444 14_445 ?
Se2 Cs2 Se2 69.93(3) 14_545 14_445 ?
Se2 Cs2 Se2 110.07(3) 6_454 14_445 ?
Se2 Cs2 Se2 140.96(4) 5_544 14_445 ?
Se2 Cs2 Se2 39.04(4) 13_455 14_445 ?
Cs1 Cs2 Se2 70.48(2) 5_454 6_554 ?
Cs1 Cs2 Se2 109.52(2) 5_444 6_554 ?
Se2 Cs2 Se2 96.88(4) 13 6_554 ?
Se2 Cs2 Se2 83.12(4) 5_444 6_554 ?
Se2 Cs2 Se2 110.07(3) 14_545 6_554 ?
Se2 Cs2 Se2 69.93(3) 6_454 6_554 ?
Se2 Cs2 Se2 39.04(4) 5_544 6_554 ?
Se2 Cs2 Se2 140.96(4) 13_455 6_554 ?
Se2 Cs2 Se2 180.00(3) 14_445 6_554 ?
Cs1 Cs2 Cs2 90.0 5_454 1_655 ?
Cs1 Cs2 Cs2 90.0 5_444 1_655 ?
Se2 Cs2 Cs2 55.034(15) 13 1_655 ?
Se2 Cs2 Cs2 124.966(15) 5_444 1_655 ?
Se2 Cs2 Cs2 55.034(15) 14_545 1_655 ?
Se2 Cs2 Cs2 124.966(15) 6_454 1_655 ?
Se2 Cs2 Cs2 55.034(15) 5_544 1_655 ?
Se2 Cs2 Cs2 124.966(15) 13_455 1_655 ?
Se2 Cs2 Cs2 124.966(15) 14_445 1_655 ?
Se2 Cs2 Cs2 55.034(15) 6_554 1_655 ?
Cs1 Cs2 Cs2 90.0 5_454 1_455 ?
Cs1 Cs2 Cs2 90.0 5_444 1_455 ?
Se2 Cs2 Cs2 124.966(15) 13 1_455 ?
Se2 Cs2 Cs2 55.034(15) 5_444 1_455 ?
Se2 Cs2 Cs2 124.966(15) 14_545 1_455 ?
Se2 Cs2 Cs2 55.034(15) 6_454 1_455 ?
Se2 Cs2 Cs2 124.966(15) 5_544 1_455 ?
Se2 Cs2 Cs2 55.034(15) 13_455 1_455 ?
Se2 Cs2 Cs2 55.034(15) 14_445 1_455 ?
Se2 Cs2 Cs2 124.966(15) 6_554 1_455 ?
Cs2 Cs2 Cs2 180.0 1_655 1_455 ?

loop_
_geom_bond_atom_site_label_1
_geom_bond_atom_site_label_2
_geom_bond_distance
_geom_bond_site_symmetry_2
_geom_bond_publ_flag
U1 Se1 2.9082(14) 1_455 ?
U1 Se1 2.9082(14) . ?
U1 Se1 2.9645(7) 13 ?
U1 Se1 2.9645(7) 13_545 ?
U1 Se2 2.9779(12) 14_445 ?
U1 Se2 2.9779(12) 13_455 ?
U1 Se2 2.9779(12) 13 ?
U1 Se2 2.9779(12) 14_545 ?
U1 La1 4.1540(5) 1_655 ?
U1 La1 4.1540(5) 1_455 ?
U1 Cs2 4.4692(10) . ?
Se1 La1 2.9082(14) 1_655 ?
Se1 U1 2.9082(14) 1_655 ?
Se1 La1 2.9645(7) 13 ?
Se1 U1 2.9645(7) 13 ?
Se1 U1 2.9645(7) 13_545 ?
Se1 La1 2.9645(7) 13_545 ?
Se2 Se2 2.422(3) 2_565 ?
Se2 La1 2.9779(12) 13_455 ?
Se2 U1 2.9779(12) 13_455 ?
Se2 La1 2.9779(12) 13 ?
Se2 U1 2.9779(12) 13 ?
Se2 Cs2 3.6243(13) 5 ?
Se2 Cs2 3.6243(13) 5_455 ?
Se2 Cs1 3.7797(13) . ?
Se2 Cs1 3.7797(13) 1_455 ?
Cs1 Cs2 2.8288(4) 5 ?
Cs1 Cs2 2.8288(4) 5_545 ?
Cs1 Se2 3.7797(13) 10_656 ?
Cs1 Se2 3.7797(13) 2 ?
Cs1 Se2 3.7797(13) 9_656 ?
Cs1 Se2 3.7797(13) 10_556 ?
Cs1 Se2 3.7797(13) 2_655 ?
Cs1 Se2 3.7797(13) 1_655 ?
Cs1 Se2 3.7797(13) 9_556 ?
Cs1 Cs1 4.1540(5) 1_455 ?
Cs1 Cs1 4.1540(5) 1_655 ?
Cs2 Cs1 2.8288(4) 5_454 ?
Cs2 Cs1 2.8288(4) 5_444 ?
Cs2 Se2 3.6243(13) 13 ?
Cs2 Se2 3.6243(13) 5_444 ?
Cs2 Se2 3.6243(13) 14_545 ?
Cs2 Se2 3.6243(13) 6_454 ?
Cs2 Se2 3.6243(13) 5_544 ?
Cs2 Se2 3.6243(13) 13_455 ?
Cs2 Se2 3.6243(13) 14_445 ?
Cs2 Se2 3.6243(13) 6_554 ?
Cs2 Cs2 4.1540(5) 1_655 ?
Cs2 Cs2 4.1540(5) 1_455 ?
